data_4036677
loop_
_publ_author_name
'Shan, Jing'
'Cui, Baodong'
'Wang, Yu'
'Yang, Chengli'
'Zhou, Xiaojian'
'Han, Wenyong'
'Chen, Yongzheng'

_publ_section_title
;
 Organocatalytic Asymmetric Mannich Reaction of
 3-Hydroxyoxindoles/3-Aminooxindoles with in Situ Generated
 N-Boc-Protected Aldimines for the Synthesis of Vicinal
 Oxindole-Diamines/Amino Alcohols.
;
_journal_issue 13
_journal_name_full 'The Journal of organic chemistry'
_journal_page_first 5270
_journal_page_last 5277
_journal_paper_doi 10.1021/acs.joc.6b00278
_journal_volume 81
_journal_year 2016
_chemical_absolute_configuration ad
_chemical_formula_sum 'C22 H27 N3 O5 S'
_chemical_formula_weight 445.53
_space_group_IT_number 4
_space_group_name_Hall 'P 2yb'
_space_group_name_H-M_alt 'P 1 21 1'
_symmetry_cell_setting monoclinic
_symmetry_space_group_name_H-M 'P 1 21 1'
_atom_sites_solution_hydrogens geom
_atom_sites_solution_primary direct
_atom_sites_solution_secondary difmap
_audit_creation_method SHELXL-97
_cell_angle_alpha 90.00
_cell_angle_beta 109.402(2)
_cell_angle_gamma 90.00
_cell_formula_units_Z 4
_cell_length_a 11.9327(6)
_cell_length_b 12.6785(7)
_cell_length_c 17.6556(9)
_cell_measurement_reflns_used 2939
_cell_measurement_temperature 296(2)
_cell_measurement_theta_max 20.29
_cell_measurement_theta_min 2.42
_cell_volume 2519.4(2)
_computing_structure_refinement 'SHELXL-97 (Sheldrick, 2008)'
_computing_structure_solution 'SHELXS-97 (Sheldrick, 2008)'
_diffrn_ambient_temperature 296(2)
_diffrn_measured_fraction_theta_full 0.998
_diffrn_measured_fraction_theta_max 0.998
_diffrn_measurement_device_type CCD
_diffrn_radiation_monochromator graphite
_diffrn_radiation_source 'fine-focus sealed tube'
_diffrn_radiation_type MoK\a
_diffrn_radiation_wavelength 0.71073
_diffrn_reflns_av_R_equivalents 0.0260
_diffrn_reflns_av_sigmaI/netI 0.0471
_diffrn_reflns_limit_h_max 14
_diffrn_reflns_limit_h_min -14
_diffrn_reflns_limit_k_max 15
_diffrn_reflns_limit_k_min -15
_diffrn_reflns_limit_l_max 15
_diffrn_reflns_limit_l_min -21
_diffrn_reflns_number 16442
_diffrn_reflns_theta_full 25.13
_diffrn_reflns_theta_max 25.13
_diffrn_reflns_theta_min 1.22
_exptl_absorpt_coefficient_mu 0.162
_exptl_absorpt_correction_T_max 0.9713
_exptl_absorpt_correction_T_min 0.9651
_exptl_absorpt_correction_type multi-scan
_exptl_absorpt_process_details sadabs
_exptl_crystal_colour colorless
_exptl_crystal_density_diffrn 1.175
_exptl_crystal_density_method 'not measured'
_exptl_crystal_description Block
_exptl_crystal_F_000 944
_exptl_crystal_size_max 0.22
_exptl_crystal_size_mid 0.20
_exptl_crystal_size_min 0.18
_platon_squeeze_details
;
;
_refine_diff_density_max 0.302
_refine_diff_density_min -0.229
_refine_diff_density_rms 0.035
_refine_ls_abs_structure_details 'Flack H D (1983), Acta Cryst. A39, 876-881'
_refine_ls_abs_structure_Flack 0.17(13)
_refine_ls_extinction_method none
_refine_ls_goodness_of_fit_ref 0.955
_refine_ls_hydrogen_treatment mixed
_refine_ls_matrix_type full
_refine_ls_number_parameters 658
_refine_ls_number_reflns 8907
_refine_ls_number_restraints 361
_refine_ls_restrained_S_all 1.003
_refine_ls_R_factor_all 0.0823
_refine_ls_R_factor_gt 0.0522
_refine_ls_shift/su_max 0.067
_refine_ls_shift/su_mean 0.003
_refine_ls_structure_factor_coef Fsqd
_refine_ls_weighting_details 'calc w=1/[\s^2^(Fo^2^)+(0.0850P)^2^+0.0000P] where P=(Fo^2^+2Fc^2^)/3'
_refine_ls_weighting_scheme calc
_refine_ls_wR_factor_gt 0.1317
_refine_ls_wR_factor_ref 0.1481
_reflns_number_gt 5864
_reflns_number_total 8907
_reflns_threshold_expression >2sigma(I)
_cod_data_source_file jo6b00278_si_002.cif
_cod_data_source_block 1
_cod_depositor_comments
;
The following automatic conversions were performed:

data item '_symmetry_cell_setting' value 'Monoclinic' was changed to
'monoclinic' in accordance with the
/home/saulius/struct/COD-crude-data/automatic-downloads/DataCite-retrospective/ACS/depositions/lib/dictionaries/cif_core.dic
dictionary named 'cif_core.dic' version 2.4.2 last updated on
2011-04-26.

Automatic conversion script
Id: cif_fix_values 6909 2019-04-08 15:41:33Z antanas 
;
_cod_original_sg_symbol_H-M P2(1)
_cod_database_code 4036677

loop_
_symmetry_equiv_pos_as_xyz
'x, y, z'
'-x, y+1/2, -z'

loop_
_atom_site_label
_atom_site_type_symbol
_atom_site_fract_x
_atom_site_fract_y
_atom_site_fract_z
_atom_site_U_iso_or_equiv
_atom_site_adp_type
_atom_site_occupancy
_atom_site_symmetry_multiplicity
_atom_site_calc_flag
_atom_site_refinement_flags
_atom_site_disorder_assembly
_atom_site_disorder_group
C1 C 0.7297(3) 0.3819(4) -0.0481(3) 0.0952(13) Uani 1 1 d DU . .
H1A H 0.7066 0.3467 -0.0971 0.114 Uiso 0.436(6) 1 calc PR A 1
H1B H 0.7034 0.3539 -0.0997 0.114 Uiso 0.564(6) 1 calc PR A 2
C2 C 0.7153(3) 0.4810(4) -0.0339(3) 0.0897(13) Uani 1 1 d DU A .
H2A H 0.6776 0.5261 -0.0762 0.108 Uiso 0.436(6) 1 calc PR A 1
H2B H 0.6789 0.5321 -0.0719 0.108 Uiso 0.564(6) 1 calc PR A 2
C3A C 0.7982(6) 0.3350(7) 0.0410(6) 0.091(3) Uani 0.436(6) 1 d PDU A 1
H3A H 0.8215 0.2651 0.0521 0.109 Uiso 0.436(6) 1 calc PR A 1
S1A S 0.7599(3) 0.5232(3) 0.0515(3) 0.0907(13) Uani 0.436(6) 1 d PDU A 1
C3B C 0.7703(6) 0.4980(6) 0.0580(6) 0.097(3) Uani 0.564(6) 1 d PDU A 2
H3B H 0.7708 0.5622 0.0836 0.116 Uiso 0.564(6) 1 calc PR A 2
S1B S 0.7947(2) 0.3126(2) 0.02804(17) 0.0921(10) Uani 0.564(6) 1 d PDU A 2
C4 C 0.8160(3) 0.4102(2) 0.0954(2) 0.0548(8) Uani 1 1 d DU . .
C5 C 0.8757(3) 0.3970(3) 0.18423(19) 0.0479(8) Uani 1 1 d D A .
H5 H 0.881(3) 0.330(3) 0.197(2) 0.064(11) Uiso 1 1 d . . .
C6 C 0.7240(3) 0.4094(3) 0.2491(2) 0.0570(9) Uani 1 1 d . A .
O1 O 0.6838(3) 0.4779(2) 0.2909(2) 0.0861(9) Uani 1 1 d DU A .
C7 C 0.5852(4) 0.4506(3) 0.3207(3) 0.0794(12) Uani 1 1 d DU . .
C8A C 0.549(2) 0.5589(12) 0.342(2) 0.099(5) Uani 0.45(4) 1 d PDU B 1
H8A1 H 0.5255 0.6027 0.2953 0.148 Uiso 0.45(4) 1 calc PR B 1
H8A2 H 0.6158 0.5907 0.3826 0.148 Uiso 0.45(4) 1 calc PR B 1
H8A3 H 0.4845 0.5515 0.3626 0.148 Uiso 0.45(4) 1 calc PR B 1
C9A C 0.625(2) 0.3748(18) 0.3901(12) 0.082(4) Uani 0.45(4) 1 d PDU B 1
H9A1 H 0.6399 0.3070 0.3712 0.122 Uiso 0.45(4) 1 calc PR B 1
H9A2 H 0.5642 0.3685 0.4142 0.122 Uiso 0.45(4) 1 calc PR B 1
H9A3 H 0.6967 0.4006 0.4292 0.122 Uiso 0.45(4) 1 calc PR B 1
C10A C 0.4805(14) 0.408(2) 0.2490(11) 0.081(5) Uani 0.45(4) 1 d PDU B 1
H10A H 0.4546 0.4612 0.2085 0.122 Uiso 0.45(4) 1 calc PR B 1
H10B H 0.4160 0.3885 0.2673 0.122 Uiso 0.45(4) 1 calc PR B 1
H10C H 0.5063 0.3468 0.2270 0.122 Uiso 0.45(4) 1 calc PR B 1
C8B C 0.591(2) 0.5429(13) 0.3785(15) 0.101(4) Uani 0.55(4) 1 d PDU B 2
H8B1 H 0.6687 0.5468 0.4177 0.151 Uiso 0.55(4) 1 calc PR B 2
H8B2 H 0.5333 0.5318 0.4051 0.151 Uiso 0.55(4) 1 calc PR B 2
H8B3 H 0.5732 0.6077 0.3487 0.151 Uiso 0.55(4) 1 calc PR B 2
C9B C 0.623(2) 0.3506(13) 0.3728(12) 0.089(4) Uani 0.55(4) 1 d PDU B 2
H9B1 H 0.6945 0.3649 0.4168 0.134 Uiso 0.55(4) 1 calc PR B 2
H9B2 H 0.6376 0.2944 0.3408 0.134 Uiso 0.55(4) 1 calc PR B 2
H9B3 H 0.5612 0.3303 0.3933 0.134 Uiso 0.55(4) 1 calc PR B 2
C10B C 0.4691(13) 0.440(2) 0.2525(11) 0.095(5) Uani 0.55(4) 1 d PDU B 2
H10D H 0.4769 0.3865 0.2159 0.143 Uiso 0.55(4) 1 calc PR B 2
H10E H 0.4490 0.5058 0.2249 0.143 Uiso 0.55(4) 1 calc PR B 2
H10F H 0.4076 0.4196 0.2735 0.143 Uiso 0.55(4) 1 calc PR B 2
C11 C 1.0088(3) 0.4301(3) 0.21293(19) 0.0457(7) Uani 1 1 d . . .
C12 C 1.0178(3) 0.5471(3) 0.1903(2) 0.0582(9) Uani 1 1 d . A .
C13 C 1.0968(6) 0.6465(4) 0.0975(4) 0.115(2) Uani 1 1 d . . .
H13A H 1.0414 0.6995 0.1012 0.173 Uiso 1 1 calc R . .
H13B H 1.0880 0.6347 0.0421 0.173 Uiso 1 1 calc R . .
H13C H 1.1763 0.6697 0.1258 0.173 Uiso 1 1 calc R . .
C14 C 1.1102(3) 0.4462(3) 0.1199(2) 0.0622(10) Uani 1 1 d . . .
C15 C 1.1698(4) 0.4165(5) 0.0682(3) 0.0882(14) Uani 1 1 d . A .
H15 H 1.1946 0.4656 0.0379 0.106 Uiso 1 1 calc R . .
C16 C 1.1907(5) 0.3094(7) 0.0640(4) 0.1131(19) Uani 1 1 d . . .
H16 H 1.2307 0.2866 0.0300 0.136 Uiso 1 1 calc R A .
C17 C 1.1553(4) 0.2366(5) 0.1075(3) 0.0986(16) Uani 1 1 d . A .
H17 H 1.1704 0.1654 0.1027 0.118 Uiso 1 1 calc R . .
C18 C 1.0961(3) 0.2693(4) 0.1592(3) 0.0730(11) Uani 1 1 d . . .
H18 H 1.0716 0.2202 0.1897 0.088 Uiso 1 1 calc R A .
C19 C 1.0741(3) 0.3748(3) 0.1649(2) 0.0539(9) Uani 1 1 d . A .
C20 C 1.1661(3) 0.4525(3) 0.3407(2) 0.0652(10) Uani 1 1 d . . .
C21 C 1.3184(5) 0.4457(7) 0.4716(4) 0.124(2) Uani 1 1 d . . .
H21A H 1.3442 0.3918 0.5128 0.149 Uiso 1 1 calc R A .
H21B H 1.3724 0.4451 0.4409 0.149 Uiso 1 1 calc R . .
C22 C 1.3219(8) 0.5415(10) 0.5065(5) 0.185(4) Uani 1 1 d . A .
H22A H 1.3090 0.5956 0.4665 0.277 Uiso 1 1 calc R . .
H22B H 1.3982 0.5514 0.5469 0.277 Uiso 1 1 calc R . .
H22C H 1.2610 0.5451 0.5308 0.277 Uiso 1 1 calc R . .
C23 C 0.1068(3) 0.5241(3) 0.78110(19) 0.0585(8) Uani 1 1 d DU . .
C24A C 0.0259(7) 0.4574(5) 0.7389(6) 0.112(3) Uani 0.307(6) 1 d PDU C 1
H24A H 0.0140 0.4370 0.6862 0.134 Uiso 0.307(6) 1 calc PR C 1
S2A S 0.0980(5) 0.5384(4) 0.8717(3) 0.0854(17) Uani 0.307(6) 1 d PDU C 1
C24B C 0.0950(7) 0.5319(5) 0.8520(4) 0.079(2) Uani 0.693(6) 1 d PDU C 2
H24B H 0.1429 0.5750 0.8925 0.095 Uiso 0.693(6) 1 calc PR C 2
S2B S 0.0055(2) 0.4399(2) 0.72530(14) 0.1251(11) Uani 0.693(6) 1 d PDU C 2
C25 C -0.0025(4) 0.4654(4) 0.8619(3) 0.0941(13) Uani 1 1 d DU . .
H25A H -0.0309 0.4552 0.9044 0.113 Uiso 0.307(6) 1 calc PR C 1
H25B H -0.0241 0.4607 0.9078 0.113 Uiso 0.693(6) 1 calc PR C 2
C26 C -0.0513(4) 0.4155(4) 0.7954(3) 0.1245(17) Uani 1 1 d DU C .
H26A H -0.1142 0.3680 0.7825 0.149 Uiso 0.307(6) 1 calc PR C 1
H26B H -0.1144 0.3691 0.7881 0.149 Uiso 0.693(6) 1 calc PR C 2
C27 C 0.1944(3) 0.5821(3) 0.75086(19) 0.0499(8) Uani 1 1 d D C .
H27 H 0.203(2) 0.657(3) 0.7691(17) 0.035(7) Uiso 1 1 d . . .
C28 C 0.0847(3) 0.6641(3) 0.6222(2) 0.0544(8) Uani 1 1 d . C .
C29 C -0.0203(4) 0.7156(3) 0.4825(2) 0.0713(11) Uani 1 1 d . C .
C30 C -0.1422(4) 0.7008(4) 0.4879(3) 0.0944(15) Uani 1 1 d . . .
H30A H -0.1588 0.6268 0.4890 0.142 Uiso 1 1 calc R . .
H30B H -0.2000 0.7327 0.4421 0.142 Uiso 1 1 calc R . .
H30C H -0.1459 0.7334 0.5361 0.142 Uiso 1 1 calc R . .
C31 C 0.0156(5) 0.8305(4) 0.4895(3) 0.0949(15) Uani 1 1 d . . .
H31A H 0.0211 0.8563 0.5417 0.142 Uiso 1 1 calc R . .
H31B H -0.0428 0.8706 0.4492 0.142 Uiso 1 1 calc R . .
H31C H 0.0913 0.8376 0.4820 0.142 Uiso 1 1 calc R . .
C32 C -0.0130(6) 0.6670(5) 0.4052(3) 0.124(2) Uani 1 1 d . . .
H32A H 0.0660 0.6756 0.4033 0.186 Uiso 1 1 calc R . .
H32B H -0.0686 0.7016 0.3598 0.186 Uiso 1 1 calc R . .
H32C H -0.0317 0.5932 0.4038 0.186 Uiso 1 1 calc R . .
C33 C 0.3212(3) 0.5322(3) 0.77891(19) 0.0508(8) Uani 1 1 d . . .
C34 C 0.3114(3) 0.4182(3) 0.7470(2) 0.0585(9) Uani 1 1 d . C .
C35 C 0.3313(6) 0.2368(4) 0.8007(4) 0.1112(18) Uani 1 1 d . . .
H35A H 0.3114 0.2191 0.7449 0.167 Uiso 1 1 calc R . .
H35B H 0.2711 0.2101 0.8207 0.167 Uiso 1 1 calc R . .
H35C H 0.4065 0.2059 0.8305 0.167 Uiso 1 1 calc R . .
C36 C 0.3761(3) 0.4066(3) 0.8831(2) 0.0614(9) Uani 1 1 d . . .
C37 C 0.3693(3) 0.5140(3) 0.8684(2) 0.0575(9) Uani 1 1 d . C .
C38 C 0.4014(3) 0.5864(4) 0.9305(2) 0.0797(12) Uani 1 1 d . . .
H38 H 0.3972 0.6588 0.9215 0.096 Uiso 1 1 calc R C .
C39 C 0.4417(4) 0.5421(6) 1.0096(3) 0.1027(18) Uani 1 1 d . C .
H39 H 0.4623 0.5869 1.0538 0.123 Uiso 1 1 calc R . .
C40 C 0.4503(4) 0.4368(7) 1.0215(3) 0.107(2) Uani 1 1 d . . .
H40 H 0.4797 0.4115 1.0738 0.129 Uiso 1 1 calc R C .
C41 C 0.4178(4) 0.3661(4) 0.9599(3) 0.0851(14) Uani 1 1 d . C .
H41 H 0.4233 0.2938 0.9693 0.102 Uiso 1 1 calc R . .
C42 C 0.4977(3) 0.5618(3) 0.7433(2) 0.0639(10) Uani 1 1 d DU . .
C43A C 0.659(2) 0.601(3) 0.698(2) 0.098(4) Uani 0.127(14) 1 d PDU C 1
H43A H 0.6790 0.5296 0.7169 0.117 Uiso 0.127(14) 1 calc PR C 1
H43B H 0.7241 0.6475 0.7270 0.117 Uiso 0.127(14) 1 calc PR C 1
C44A C 0.635(5) 0.609(6) 0.610(2) 0.125(7) Uani 0.127(14) 1 d PDU C 1
H44A H 0.7091 0.6136 0.5996 0.188 Uiso 0.127(14) 1 calc PR C 1
H44B H 0.5879 0.6699 0.5891 0.188 Uiso 0.127(14) 1 calc PR C 1
H44C H 0.5933 0.5466 0.5842 0.188 Uiso 0.127(14) 1 calc PR C 1
C43B C 0.6618(5) 0.6034(6) 0.7014(5) 0.1056(17) Uani 0.873(14) 1 d PDU C 2
H43C H 0.6560 0.5337 0.6776 0.127 Uiso 0.873(14) 1 calc PR C 2
H43D H 0.7240 0.6027 0.7533 0.127 Uiso 0.873(14) 1 calc PR C 2
C44B C 0.6871(7) 0.6842(9) 0.6480(6) 0.136(4) Uani 0.873(14) 1 d PDU C 2
H44D H 0.7621 0.6690 0.6413 0.205 Uiso 0.873(14) 1 calc PR C 2
H44E H 0.6900 0.7527 0.6716 0.205 Uiso 0.873(14) 1 calc PR C 2
H44F H 0.6255 0.6828 0.5965 0.205 Uiso 0.873(14) 1 calc PR C 2
N1 N 0.8153(2) 0.4523(2) 0.23132(18) 0.0539(7) Uani 1 1 d . . .
H1 H 0.8386 0.5147 0.2485 0.065 Uiso 1 1 calc R A .
N2 N 1.0582(2) 0.4154(2) 0.29887(16) 0.0539(7) Uani 1 1 d . A .
H2 H 1.0176 0.3823 0.3235 0.065 Uiso 1 1 calc R . .
N3 N 1.0734(3) 0.5477(3) 0.13319(19) 0.0670(9) Uani 1 1 d . A .
N4 N 0.3387(3) 0.3511(2) 0.8101(2) 0.0653(8) Uani 1 1 d . C .
N5 N 0.1540(3) 0.5868(2) 0.66456(16) 0.0588(8) Uani 1 1 d . . .
H5A H 0.1754 0.5375 0.6389 0.071 Uiso 1 1 calc R C .
N6 N 0.3947(3) 0.5980(2) 0.74794(19) 0.0621(8) Uani 1 1 d . C .
H6 H 0.3721 0.6611 0.7323 0.075 Uiso 1 1 calc R . .
O2 O 0.6864(2) 0.3210(2) 0.22924(17) 0.0677(7) Uani 1 1 d . . .
O3 O 0.9763(3) 0.6211(2) 0.21445(18) 0.0784(8) Uani 1 1 d . . .
O4 O 1.2291(2) 0.5030(3) 0.31321(17) 0.0844(9) Uani 1 1 d . A .
O5 O 1.1959(2) 0.4218(3) 0.41774(16) 0.0878(9) Uani 1 1 d . A .
O6 O 0.0661(3) 0.6520(2) 0.54390(14) 0.0774(8) Uani 1 1 d . . .
O7 O 0.0445(3) 0.7343(2) 0.65241(15) 0.0748(8) Uani 1 1 d . . .
O8 O 0.2792(3) 0.3924(2) 0.67658(16) 0.0748(8) Uani 1 1 d . . .
O9 O 0.5397(3) 0.4767(3) 0.76548(18) 0.0814(8) Uani 1 1 d . C .
O10 O 0.5481(2) 0.6349(3) 0.70929(19) 0.0870(9) Uani 1 1 d DU C .

loop_
_atom_site_aniso_label
_atom_site_aniso_U_11
_atom_site_aniso_U_22
_atom_site_aniso_U_33
_atom_site_aniso_U_23
_atom_site_aniso_U_13
_atom_site_aniso_U_12
C1 0.095(3) 0.126(4) 0.062(2) -0.008(2) 0.022(2) 0.001(3)
C2 0.075(2) 0.111(3) 0.077(3) 0.027(3) 0.017(2) 0.008(3)
C3A 0.107(5) 0.085(5) 0.066(5) -0.002(4) 0.010(5) 0.017(5)
S1A 0.089(2) 0.072(2) 0.085(2) 0.0163(16) -0.0067(17) 0.0150(15)
C3B 0.095(5) 0.078(5) 0.085(5) 0.015(4) -0.013(4) 0.013(4)
S1B 0.126(2) 0.0821(17) 0.0594(15) -0.0110(11) 0.0192(13) 0.0160(14)
C4 0.0514(17) 0.062(2) 0.0580(19) 0.0027(16) 0.0279(15) 0.0041(16)
C5 0.0489(18) 0.047(2) 0.057(2) 0.0023(17) 0.0305(16) 0.0029(15)
C6 0.0519(18) 0.057(2) 0.074(2) 0.001(2) 0.0366(18) 0.0060(18)
O1 0.0875(18) 0.0699(17) 0.136(3) -0.0193(17) 0.0839(19) -0.0102(14)
C7 0.070(2) 0.084(3) 0.110(3) -0.014(2) 0.065(2) -0.008(2)
C8A 0.079(9) 0.098(7) 0.145(12) -0.016(8) 0.072(9) 0.010(6)
C9A 0.081(7) 0.106(9) 0.075(8) -0.015(7) 0.050(6) 0.009(7)
C10A 0.052(5) 0.116(13) 0.093(7) 0.018(7) 0.047(5) 0.028(6)
C8B 0.101(9) 0.090(7) 0.143(10) -0.015(7) 0.083(8) 0.001(6)
C9B 0.118(8) 0.103(8) 0.069(7) -0.014(6) 0.060(6) -0.015(6)
C10B 0.078(6) 0.117(11) 0.107(7) -0.010(7) 0.051(5) 0.020(6)
C11 0.0473(17) 0.0492(19) 0.0469(18) 0.0005(15) 0.0240(15) -0.0023(15)
C12 0.062(2) 0.054(2) 0.062(2) -0.0007(18) 0.0253(19) -0.0122(18)
C13 0.144(5) 0.103(4) 0.111(4) 0.027(3) 0.058(4) -0.037(4)
C14 0.0472(18) 0.093(3) 0.052(2) 0.001(2) 0.0243(17) -0.0087(19)
C15 0.072(3) 0.146(5) 0.059(3) 0.007(3) 0.037(2) -0.005(3)
C16 0.101(4) 0.164(6) 0.095(4) -0.017(4) 0.059(3) 0.016(4)
C17 0.087(3) 0.116(4) 0.108(4) -0.006(3) 0.053(3) 0.028(3)
C18 0.063(2) 0.080(3) 0.084(3) -0.005(2) 0.035(2) 0.007(2)
C19 0.0439(18) 0.072(2) 0.052(2) -0.0030(17) 0.0250(16) -0.0027(16)
C20 0.056(2) 0.081(3) 0.064(3) -0.002(2) 0.027(2) -0.008(2)
C21 0.107(4) 0.161(7) 0.098(4) -0.011(4) 0.026(3) -0.034(4)
C22 0.171(8) 0.243(12) 0.135(7) -0.040(7) 0.045(6) -0.009(8)
C23 0.0627(19) 0.060(2) 0.0520(19) -0.0081(17) 0.0177(16) -0.0060(17)
C24A 0.110(6) 0.137(6) 0.091(6) -0.036(5) 0.038(5) -0.070(5)
S2A 0.103(3) 0.104(3) 0.064(3) -0.011(2) 0.049(2) -0.025(2)
C24B 0.098(4) 0.096(4) 0.055(4) -0.014(3) 0.041(3) -0.032(4)
S2B 0.1299(18) 0.156(2) 0.0928(15) -0.0515(14) 0.0421(13) -0.0837(16)
C25 0.087(3) 0.123(4) 0.084(3) 0.018(3) 0.044(2) -0.012(2)
C26 0.105(3) 0.152(4) 0.119(4) -0.013(3) 0.040(3) -0.064(3)
C27 0.063(2) 0.0430(19) 0.0432(18) 0.0000(15) 0.0169(16) 0.0019(16)
C28 0.067(2) 0.054(2) 0.0400(19) 0.0000(17) 0.0141(17) 0.0109(18)
C29 0.089(3) 0.076(3) 0.041(2) 0.0070(18) 0.010(2) 0.024(2)
C30 0.087(3) 0.101(4) 0.077(3) 0.005(3) 0.003(3) -0.001(3)
C31 0.109(4) 0.098(4) 0.074(3) 0.027(3) 0.027(3) 0.005(3)
C32 0.175(6) 0.137(5) 0.044(2) 0.005(3) 0.015(3) 0.078(4)
C33 0.0597(19) 0.0501(19) 0.0447(18) 0.0061(15) 0.0201(16) 0.0049(16)
C34 0.070(2) 0.047(2) 0.054(2) 0.0013(18) 0.0151(18) 0.0095(18)
C35 0.142(5) 0.057(3) 0.125(4) 0.017(3) 0.032(4) 0.010(3)
C36 0.054(2) 0.075(3) 0.054(2) 0.019(2) 0.0159(17) 0.0059(19)
C37 0.0510(19) 0.073(3) 0.046(2) -0.0009(18) 0.0127(16) -0.0019(18)
C38 0.062(2) 0.112(4) 0.058(3) -0.021(2) 0.011(2) -0.012(2)
C39 0.082(3) 0.169(6) 0.048(3) -0.022(3) 0.010(2) -0.020(4)
C40 0.081(3) 0.180(7) 0.055(3) 0.025(4) 0.014(2) -0.004(4)
C41 0.080(3) 0.110(4) 0.062(3) 0.029(3) 0.019(2) 0.005(3)
C42 0.066(2) 0.072(3) 0.054(2) 0.0038(19) 0.0213(19) 0.002(2)
C43A 0.074(6) 0.114(8) 0.117(7) 0.003(7) 0.048(6) -0.010(7)
C44A 0.101(14) 0.168(16) 0.122(10) -0.008(14) 0.058(11) -0.013(14)
C43B 0.079(3) 0.127(4) 0.123(4) 0.001(4) 0.051(3) -0.015(3)
C44B 0.099(5) 0.186(9) 0.147(7) 0.030(6) 0.071(5) -0.015(5)
N1 0.0584(16) 0.0479(16) 0.0693(19) -0.0034(14) 0.0401(15) -0.0051(13)
N2 0.0546(16) 0.0635(17) 0.0505(16) 0.0064(14) 0.0267(13) -0.0049(14)
N3 0.072(2) 0.079(2) 0.0581(19) 0.0120(16) 0.0318(16) -0.0164(17)
N4 0.077(2) 0.0477(17) 0.067(2) 0.0123(16) 0.0198(17) 0.0067(15)
N5 0.081(2) 0.0546(17) 0.0401(15) 0.0014(14) 0.0195(15) 0.0212(16)
N6 0.0671(19) 0.0527(17) 0.072(2) 0.0114(15) 0.0301(16) 0.0066(15)
O2 0.0639(15) 0.0544(16) 0.100(2) -0.0042(14) 0.0479(15) -0.0027(13)
O3 0.103(2) 0.0536(16) 0.083(2) -0.0019(14) 0.0373(17) -0.0042(15)
O4 0.0711(17) 0.110(2) 0.0795(19) -0.0036(17) 0.0348(16) -0.0265(16)
O5 0.0728(18) 0.123(2) 0.0565(17) 0.0086(17) 0.0070(13) -0.0189(18)
O6 0.105(2) 0.0848(19) 0.0406(14) 0.0086(13) 0.0216(14) 0.0442(16)
O7 0.0968(19) 0.0722(17) 0.0475(14) -0.0051(13) 0.0132(14) 0.0352(15)
O8 0.0947(19) 0.0690(18) 0.0547(16) -0.0112(13) 0.0168(14) 0.0150(15)
O9 0.0801(19) 0.081(2) 0.088(2) 0.0164(16) 0.0339(16) 0.0202(16)
O10 0.0692(16) 0.098(2) 0.106(2) 0.0090(18) 0.0445(16) -0.0065(15)

loop_
_atom_type_symbol
_atom_type_description
_atom_type_scat_dispersion_real
_atom_type_scat_dispersion_imag
_atom_type_scat_source
C C 0.0033 0.0016 'International Tables Vol C Tables 4.2.6.8 and 6.1.1.4'
H H 0.0000 0.0000 'International Tables Vol C Tables 4.2.6.8 and 6.1.1.4'
N N 0.0061 0.0033 'International Tables Vol C Tables 4.2.6.8 and 6.1.1.4'
O O 0.0106 0.0060 'International Tables Vol C Tables 4.2.6.8 and 6.1.1.4'
S S 0.1246 0.1234 'International Tables Vol C Tables 4.2.6.8 and 6.1.1.4'

loop_
_geom_angle_atom_site_label_1
_geom_angle_atom_site_label_2
_geom_angle_atom_site_label_3
_geom_angle
C2 C1 C3A 102.9(4)
C2 C1 S1B 115.6(4)
C3A C1 S1B 12.8(3)
C1 C2 C3B 107.3(4)
C1 C2 S1A 120.3(4)
C3B C2 S1A 13.0(3)
C4 C3A C1 110.3(7)
C2 S1A C4 96.5(3)
C4 C3B C2 111.6(6)
C1 S1B C4 96.2(3)
C3A C4 C3B 107.9(8)
C3A C4 C5 125.8(6)
C3B C4 C5 126.3(5)
C3A C4 S1B 1.3(6)
C3B C4 S1B 109.2(5)
C5 C4 S1B 124.5(3)
C3A C4 S1A 110.0(5)
C3B C4 S1A 2.1(6)
C5 C4 S1A 124.2(3)
S1B C4 S1A 111.3(3)
N1 C5 C4 113.0(3)
N1 C5 C11 109.3(3)
C4 C5 C11 112.9(2)
O2 C6 N1 123.8(3)
O2 C6 O1 126.7(3)
N1 C6 O1 109.6(3)
C6 O1 C7 121.4(3)
O1 C7 C9A 111.4(10)
O1 C7 C8A 101.6(8)
C9A C7 C8A 114.3(11)
O1 C7 C10B 111.4(10)
C9A C7 C10B 123.3(15)
C8A C7 C10B 91.3(11)
O1 C7 C8B 101.3(7)
C9A C7 C8B 90.8(11)
C8A C7 C8B 26.2(9)
C10B C7 C8B 115.1(10)
O1 C7 C10A 108.1(9)
C9A C7 C10A 113.0(11)
C8A C7 C10A 107.7(11)
C10B C7 C10A 16.4(14)
C8B C7 C10A 130.7(11)
O1 C7 C9B 107.1(9)
C9A C7 C9B 16.1(13)
C8A C7 C9B 130.0(11)
C10B C7 C9B 114.2(11)
C8B C7 C9B 106.9(9)
C10A C7 C9B 101.3(13)
N2 C11 C19 115.1(3)
N2 C11 C12 110.8(3)
C19 C11 C12 101.9(3)
N2 C11 C5 108.9(2)
C19 C11 C5 110.8(3)
C12 C11 C5 109.0(3)
O3 C12 N3 127.6(3)
O3 C12 C11 125.6(3)
N3 C12 C11 106.6(3)
C19 C14 C15 122.3(4)
C19 C14 N3 109.5(3)
C15 C14 N3 128.2(4)
C14 C15 C16 116.2(5)
C17 C16 C15 122.8(5)
C18 C17 C16 119.5(5)
C17 C18 C19 119.3(4)
C14 C19 C18 119.9(3)
C14 C19 C11 110.0(3)
C18 C19 C11 130.0(3)
O4 C20 O5 124.8(4)
O4 C20 N2 125.4(4)
O5 C20 N2 109.8(3)
C22 C21 O5 110.4(7)
C24A C23 C24B 107.3(8)
C24A C23 C27 125.2(6)
C24B C23 C27 127.4(5)
C24A C23 S2A 110.4(6)
C24B C23 S2A 3.1(6)
C27 C23 S2A 124.3(3)
C24A C23 S2B 1.7(6)
C24B C23 S2B 109.0(4)
C27 C23 S2B 123.5(2)
S2A C23 S2B 112.1(3)
C23 C24A C26 108.5(7)
C25 S2A C23 97.4(3)
C25 C24B C23 113.9(6)
C23 S2B C26 94.3(2)
C24B C25 C26 107.7(4)
C24B C25 S2A 13.4(3)
C26 C25 S2A 121.1(4)
C25 C26 C24A 102.6(4)
C25 C26 S2B 115.0(4)
C24A C26 S2B 12.4(3)
N5 C27 C23 111.5(3)
N5 C27 C33 107.6(3)
C23 C27 C33 113.7(3)
O7 C28 N5 123.4(3)
O7 C28 O6 125.8(3)
N5 C28 O6 110.7(3)
O6 C29 C32 101.8(3)
O6 C29 C30 110.0(4)
C32 C29 C30 110.6(4)
O6 C29 C31 111.0(4)
C32 C29 C31 111.3(4)
C30 C29 C31 111.7(4)
N6 C33 C34 112.7(3)
N6 C33 C37 114.7(3)
C34 C33 C37 101.3(3)
N6 C33 C27 107.0(3)
C34 C33 C27 108.4(3)
C37 C33 C27 112.7(3)
O8 C34 N4 125.4(3)
O8 C34 C33 125.8(3)
N4 C34 C33 108.7(3)
C37 C36 N4 109.9(3)
C37 C36 C41 122.0(4)
N4 C36 C41 128.1(4)
C36 C37 C38 121.4(4)
C36 C37 C33 108.9(3)
C38 C37 C33 129.6(4)
C37 C38 C39 115.3(5)
C40 C39 C38 121.5(5)
C39 C40 C41 122.7(5)
C40 C41 C36 117.0(5)
O9 C42 N6 125.5(4)
O9 C42 O10 124.3(4)
N6 C42 O10 110.2(4)
O10 C43A C44A 104.8(10)
O10 C43B C44B 105.2(5)
C6 N1 C5 122.3(3)
C20 N2 C11 121.0(3)
C12 N3 C14 111.8(3)
C12 N3 C13 121.6(4)
C14 N3 C13 126.4(3)
C34 N4 C36 110.9(3)
C34 N4 C35 122.9(4)
C36 N4 C35 126.2(4)
C28 N5 C27 123.4(3)
C42 N6 C33 120.7(3)
C20 O5 C21 117.5(4)
C28 O6 C29 122.5(3)
C42 O10 C43B 114.8(4)
C42 O10 C43A 114.6(10)
C43B O10 C43A 2(2)

loop_
_geom_bond_atom_site_label_1
_geom_bond_atom_site_label_2
_geom_bond_distance
C1 C2 1.304(6)
C1 C3A 1.626(13)
C1 S1B 1.577(6)
C2 C3B 1.550(12)
C2 S1A 1.519(6)
C3A C4 1.318(8)
S1A C4 1.660(5)
C3B C4 1.316(7)
S1B C4 1.676(4)
C4 C5 1.502(5)
C5 N1 1.450(4)
C5 C11 1.556(4)
C6 O2 1.214(4)
C6 N1 1.345(4)
C6 O1 1.328(4)
O1 C7 1.481(4)
C7 C9A 1.504(12)
C7 C8A 1.523(11)
C7 C10B 1.510(11)
C7 C8B 1.540(10)
C7 C10A 1.552(12)
C7 C9B 1.544(11)
C11 N2 1.446(4)
C11 C19 1.502(5)
C11 C12 1.549(5)
C12 O3 1.204(4)
C12 N3 1.378(5)
C13 N3 1.470(5)
C14 C19 1.366(5)
C14 C15 1.383(6)
C14 N3 1.404(5)
C15 C16 1.387(9)
C16 C17 1.354(8)
C17 C18 1.391(6)
C18 C19 1.374(6)
C20 O4 1.206(4)
C20 O5 1.344(5)
C20 N2 1.339(5)
C21 C22 1.356(12)
C21 O5 1.487(6)
C23 C24A 1.314(8)
C23 C24B 1.308(7)
C23 C27 1.512(5)
C23 S2A 1.648(5)
C23 S2B 1.668(4)
C24A C26 1.653(14)
S2A C25 1.478(8)
C24B C25 1.494(11)
S2B C26 1.626(6)
C25 C26 1.290(6)
C27 N5 1.439(4)
C27 C33 1.561(5)
C28 O7 1.215(4)
C28 N5 1.339(4)
C28 O6 1.334(4)
C29 O6 1.465(4)
C29 C32 1.526(6)
C29 C30 1.502(7)
C29 C31 1.512(7)
C33 N6 1.443(4)
C33 C34 1.541(5)
C33 C37 1.509(5)
C34 O8 1.219(4)
C34 N4 1.352(5)
C35 N4 1.458(6)
C36 C37 1.384(6)
C36 N4 1.405(5)
C36 C41 1.380(5)
C37 C38 1.382(6)
C38 C39 1.432(7)
C39 C40 1.350(9)
C40 C41 1.362(8)
C42 O9 1.199(5)
C42 N6 1.340(5)
C42 O10 1.350(5)
C43A O10 1.465(11)
C43A C44A 1.489(14)
C43B O10 1.465(5)
C43B C44B 1.489(9)

loop_
_platon_squeeze_void_nr
_platon_squeeze_void_average_x
_platon_squeeze_void_average_y
_platon_squeeze_void_average_z
_platon_squeeze_void_volume
_platon_squeeze_void_count_electrons
_platon_squeeze_void_content
1 0.353 0.790 0.351 113 28 ' '
2 0.433 0.225 0.113 8 1 ' '
3 0.646 0.290 0.649 113 28 ' '
4 0.567 0.725 0.887 8 1 ' '
